data_7123293
loop_
_publ_author_name
'Sanchez, Monica Kiewit'
'Wu, Chang-hao'
'Adams, Michael W.'
'Dyer, Richard Brian'

_publ_section_title
;
 Optimizing Electron Transfer from CdSe QDs to Hydrogenase for
 Photocatalytic H2 Production
;
_journal_name_full 'Chemical Communications'
_journal_paper_doi 10.1039/C9CC01150A
_journal_year 2019
_chemical_formula_moiety '2(Br), C15 H18 N2, H2 O'
_chemical_formula_sum 'C15 H20 Br2 N2 O'
_chemical_formula_weight 404.15
_space_group_crystal_system monoclinic
_space_group_IT_number 14
_space_group_name_Hall '-P 2ybc'
_space_group_name_H-M_alt 'P 1 21/c 1'
_symmetry_space_group_name_Hall '-P 2ybc'
_symmetry_space_group_name_H-M 'P 1 21/c 1'
_atom_sites_solution_hydrogens mixed
_atom_sites_solution_primary dual
_audit_creation_date 2016-05-05
_audit_creation_method
;
Olex2 1.2-dev
(compiled 2016.05.03 svn.r3294 for OlexSys, GUI svn.r5176)
;
_audit_update_record
;
2019-02-08 deposited with the CCDC.    2019-04-10 downloaded from the CCDC.
;
_cell_angle_alpha 90
_cell_angle_beta 114.1500(10)
_cell_angle_gamma 90
_cell_formula_units_Z 4
_cell_length_a 11.1474(10)
_cell_length_b 14.4208(12)
_cell_length_c 11.2139(10)
_cell_measurement_reflns_used 9902
_cell_measurement_temperature 100(2)
_cell_measurement_theta_max 30.615
_cell_measurement_theta_min 2.441
_cell_volume 1644.9(2)
_computing_cell_refinement 'SAINT v8.34A (Bruker, 2013)'
_computing_data_collection 'APEX2 v2014.11 (Bruker, 2014)'
_computing_data_reduction 'SAINT v8.34A (Bruker, 2013)'
_computing_molecular_graphics 'Olex2 (Dolomanov et al., 2009)'
_computing_publication_material 'Olex2 (Dolomanov et al., 2009)'
_computing_structure_refinement 'SHELXL-2014/7 (Sheldrick, 2014)'
_computing_structure_solution 'SHELXT-2014/4 (Sheldrick, 2015)'
_diffrn_ambient_temperature 100(2)
_diffrn_detector_area_resol_mean 512
_diffrn_measured_fraction_theta_full 1.000
_diffrn_measured_fraction_theta_max 0.999
_diffrn_measurement_device_type 'Bruker APEX-II CCD'
_diffrn_measurement_method '\f and \w scans'
_diffrn_radiation_monochromator graphite
_diffrn_radiation_type MoK\a
_diffrn_radiation_wavelength 0.71073
_diffrn_reflns_av_R_equivalents 0.0431
_diffrn_reflns_av_unetI/netI 0.0357
_diffrn_reflns_Laue_measured_fraction_full 1.000
_diffrn_reflns_Laue_measured_fraction_max 0.999
_diffrn_reflns_limit_h_max 15
_diffrn_reflns_limit_h_min -15
_diffrn_reflns_limit_k_max 20
_diffrn_reflns_limit_k_min -20
_diffrn_reflns_limit_l_max 15
_diffrn_reflns_limit_l_min -16
_diffrn_reflns_number 21850
_diffrn_reflns_point_group_measured_fraction_full 1.000
_diffrn_reflns_point_group_measured_fraction_max 0.999
_diffrn_reflns_theta_full 26.000
_diffrn_reflns_theta_max 30.614
_diffrn_reflns_theta_min 2.002
_diffrn_source 'fine-focus sealed tube'
_diffrn_source_current 35
_diffrn_source_voltage 45
_diffrn_standards_number 0
_exptl_absorpt_coefficient_mu 4.926
_exptl_absorpt_correction_T_max 0.3881
_exptl_absorpt_correction_T_min 0.2508
_exptl_absorpt_correction_type multi-scan
_exptl_absorpt_process_details
;
SADABS-2014/5 (Bruker,2014/5) was used for absorption correction.
wR2(int) was 0.0884 before and 0.0519 after correction.
The Ratio of minimum to maximum transmission is 0.6462.
The \l/2 correction factor is Not present.
;
_exptl_crystal_colour colourless
_exptl_crystal_colour_primary colourless
_exptl_crystal_density_diffrn 1.632
_exptl_crystal_description prism
_exptl_crystal_F_000 808
_exptl_crystal_recrystallization_method 'Slow evaporation from ethanol'
_exptl_crystal_size_max 0.329
_exptl_crystal_size_mid 0.298
_exptl_crystal_size_min 0.293
_refine_diff_density_max 1.251
_refine_diff_density_min -0.606
_refine_diff_density_rms 0.129
_refine_ls_extinction_method none
_refine_ls_goodness_of_fit_ref 1.062
_refine_ls_hydrogen_treatment mixed
_refine_ls_matrix_type full
_refine_ls_number_parameters 190
_refine_ls_number_reflns 5049
_refine_ls_number_restraints 3
_refine_ls_restrained_S_all 1.061
_refine_ls_R_factor_all 0.0466
_refine_ls_R_factor_gt 0.0353
_refine_ls_shift/su_max 0.002
_refine_ls_shift/su_mean 0.000
_refine_ls_structure_factor_coef Fsqd
_refine_ls_weighting_details 'w=1/[\s^2^(Fo^2^)+(0.0497P)^2^+0.7003P] where P=(Fo^2^+2Fc^2^)/3'
_refine_ls_weighting_scheme calc
_refine_ls_wR_factor_gt 0.0847
_refine_ls_wR_factor_ref 0.0903
_reflns_Friedel_coverage 0.000
_reflns_number_gt 4201
_reflns_number_total 5049
_reflns_threshold_expression 'I > 2\s(I)'
_cod_data_source_file c9cc01150a2.cif
_cod_data_source_block paradiquat
_cod_database_code 7123293
_shelx_space_group_comment
;
The symmetry employed for this shelxl refinement is uniquely defined
by the following loop, which should always be used as a source of
symmetry information in preference to the above space-group names.
They are only intended as comments.
;
_shelx_estimated_absorpt_t_max 0.326
_shelx_estimated_absorpt_t_min 0.294
_olex2_refinement_description
;
1. Fixed Uiso
 At 1.2 times of:
  All C(H) groups, All C(H,H) groups
 At 1.5 times of:
  All C(H,H,H) groups, All O(H) groups
2. Restrained distances
 H1WB-O1W = O1W-H1WA
 0.995 with sigma of 0.005
 H1WB-H1WA
 1.579 with sigma of 0.01
3.a Secondary CH2 refined with riding coordinates:
 C1(H1A,H1B), C3(H3A,H3B), C2(H2A,H2B)
3.b Aromatic/amide H refined with riding coordinates:
 C10(H10), C8(H8), C13(H13), C6(H6), C9(H9), C12(H12)
3.c Idealised Me refined as rotating group:
 C15(H15A,H15B,H15C), C14(H14A,H14B,H14C)
;
_shelx_shelxl_version_number 2014/7
_olex2_diffrn_ambient_temperature_device 'Oxford Cryosystems'
_olex2_exptl_crystal_mounting_method 'The crystal was mounted on a loop with paratone oil'
_olex2_submission_original_sample_id paradiquat
_olex2_submission_special_instructions 'No special instructions were received'

loop_
_space_group_symop_operation_xyz
'x, y, z'
'-x, y+1/2, -z+1/2'
'-x, -y, -z'
'x, -y-1/2, z-1/2'

loop_
_atom_site_label
_atom_site_type_symbol
_atom_site_fract_x
_atom_site_fract_y
_atom_site_fract_z
_atom_site_U_iso_or_equiv
_atom_site_adp_type
_atom_site_occupancy
_atom_site_site_symmetry_order
_atom_site_calc_flag
_atom_site_refinement_flags_posn
Br2 Br 1.02924(2) 0.57477(2) 0.76976(2) 0.01726(7) Uani 1 1 d .
Br1 Br 0.49134(2) 0.68967(2) 0.49830(2) 0.01868(7) Uani 1 1 d .
N1 N 0.41352(18) 0.47243(14) 0.79009(18) 0.0133(4) Uani 1 1 d .
N2 N 0.23862(17) 0.57283(13) 0.54709(18) 0.0123(4) Uani 1 1 d .
O1W O 0.8031(2) 0.73389(15) 0.7041(2) 0.0371(5) Uani 1 1 d D
H1WA H 0.7148(13) 0.710(2) 0.647(3) 0.056 Uiso 1 1 d DR
C10 C 0.2778(2) 0.69818(15) 0.6953(2) 0.0132(4) Uani 1 1 d .
H10 H 0.3292 0.7255 0.7776 0.016 Uiso 1 1 calc R
C11 C 0.1684(2) 0.74541(16) 0.6055(2) 0.0137(4) Uani 1 1 d .
C4 C 0.3108(2) 0.61244(16) 0.6646(2) 0.0123(4) Uani 1 1 d .
C5 C 0.4275(2) 0.56188(16) 0.7588(2) 0.0121(4) Uani 1 1 d .
C8 C 0.6390(2) 0.46580(18) 0.9353(2) 0.0185(5) Uani 1 1 d .
H8 H 0.7108 0.4316 0.9960 0.022 Uiso 1 1 calc R
C13 C 0.1330(2) 0.61701(17) 0.4587(2) 0.0148(4) Uani 1 1 d .
H13 H 0.0828 0.5883 0.3772 0.018 Uiso 1 1 calc R
C6 C 0.5479(2) 0.60482(17) 0.8167(2) 0.0142(4) Uani 1 1 d .
H6 H 0.5568 0.6675 0.7956 0.017 Uiso 1 1 calc R
C1 C 0.2818(2) 0.42769(16) 0.7301(2) 0.0156(4) Uani 1 1 d .
H1A H 0.2147 0.4703 0.7359 0.019 Uiso 1 1 calc R
H1B H 0.2819 0.3705 0.7790 0.019 Uiso 1 1 calc R
C7 C 0.6573(2) 0.55762(18) 0.9062(2) 0.0159(4) Uani 1 1 d .
C9 C 0.5170(2) 0.42465(17) 0.8761(2) 0.0169(4) Uani 1 1 d .
H9 H 0.5056 0.3621 0.8960 0.020 Uiso 1 1 calc R
C3 C 0.2793(2) 0.48156(16) 0.5137(2) 0.0147(4) Uani 1 1 d .
H3A H 0.3750 0.4820 0.5368 0.018 Uiso 1 1 calc R
H3B H 0.2333 0.4707 0.4185 0.018 Uiso 1 1 calc R
C12 C 0.0970(2) 0.70322(17) 0.4854(2) 0.0165(4) Uani 1 1 d .
H12 H 0.0233 0.7340 0.4218 0.020 Uiso 1 1 calc R
C2 C 0.2465(2) 0.40356(17) 0.5874(2) 0.0168(4) Uani 1 1 d .
H2A H 0.1513 0.3898 0.5440 0.020 Uiso 1 1 calc R
H2B H 0.2948 0.3469 0.5832 0.020 Uiso 1 1 calc R
C15 C 0.1269(2) 0.83706(18) 0.6397(2) 0.0192(5) Uani 1 1 d .
H15A H 0.0518 0.8279 0.6625 0.029 Uiso 1 1 calc GR
H15B H 0.1018 0.8790 0.5646 0.029 Uiso 1 1 calc GR
H15C H 0.2001 0.8642 0.7143 0.029 Uiso 1 1 calc GR
C14 C 0.7891(2) 0.6030(2) 0.9664(2) 0.0244(5) Uani 1 1 d .
H14A H 0.8480 0.5653 1.0398 0.037 Uiso 1 1 calc GR
H14B H 0.7800 0.6648 0.9981 0.037 Uiso 1 1 calc GR
H14C H 0.8259 0.6086 0.9009 0.037 Uiso 1 1 calc GR
H1WB H 0.864(2) 0.6819(16) 0.713(4) 0.060(12) Uiso 1 1 d D

loop_
_atom_site_aniso_label
_atom_site_aniso_U_11
_atom_site_aniso_U_22
_atom_site_aniso_U_33
_atom_site_aniso_U_23
_atom_site_aniso_U_13
_atom_site_aniso_U_12
Br2 0.01353(11) 0.02115(14) 0.01464(11) -0.00229(8) 0.00325(8) 0.00253(8)
Br1 0.02087(12) 0.01932(14) 0.01836(12) 0.00527(9) 0.01059(9) 0.00598(9)
N1 0.0146(8) 0.0133(9) 0.0131(8) 0.0021(7) 0.0069(7) 0.0018(7)
N2 0.0114(8) 0.0132(9) 0.0117(8) -0.0003(7) 0.0041(6) -0.0021(7)
O1W 0.0373(11) 0.0253(11) 0.0348(11) -0.0083(9) 0.0007(9) 0.0138(9)
C10 0.0119(9) 0.0140(11) 0.0128(10) -0.0005(8) 0.0040(7) -0.0001(8)
C11 0.0145(9) 0.0138(11) 0.0139(10) 0.0023(8) 0.0070(8) 0.0005(8)
C4 0.0114(9) 0.0141(11) 0.0113(9) 0.0012(8) 0.0046(7) 0.0001(8)
C5 0.0128(9) 0.0133(11) 0.0096(9) 0.0013(8) 0.0039(7) 0.0017(8)
C8 0.0190(10) 0.0212(13) 0.0150(10) 0.0041(9) 0.0067(8) 0.0072(9)
C13 0.0137(9) 0.0187(12) 0.0100(9) 0.0000(8) 0.0028(7) -0.0003(8)
C6 0.0158(10) 0.0148(11) 0.0113(10) 0.0022(8) 0.0048(8) 0.0005(8)
C1 0.0156(10) 0.0128(11) 0.0203(11) 0.0012(9) 0.0093(8) -0.0009(8)
C7 0.0141(9) 0.0235(13) 0.0099(9) 0.0018(8) 0.0048(8) 0.0027(9)
C9 0.0214(11) 0.0151(11) 0.0149(10) 0.0048(8) 0.0082(8) 0.0057(9)
C3 0.0165(10) 0.0134(11) 0.0158(10) -0.0028(8) 0.0083(8) 0.0005(8)
C12 0.0145(9) 0.0193(12) 0.0136(10) 0.0045(9) 0.0037(8) 0.0027(8)
C2 0.0174(10) 0.0135(11) 0.0198(11) -0.0025(9) 0.0078(9) -0.0020(8)
C15 0.0218(11) 0.0163(12) 0.0190(11) 0.0007(9) 0.0079(9) 0.0046(9)
C14 0.0177(11) 0.0341(15) 0.0159(11) 0.0032(10) 0.0013(9) -0.0009(10)

loop_
_atom_type_symbol
_atom_type_description
_atom_type_scat_dispersion_real
_atom_type_scat_dispersion_imag
_atom_type_scat_source
C C 0.0033 0.0016 'International Tables Vol C Tables 4.2.6.8 and 6.1.1.4'
H H 0.0000 0.0000 'International Tables Vol C Tables 4.2.6.8 and 6.1.1.4'
N N 0.0061 0.0033 'International Tables Vol C Tables 4.2.6.8 and 6.1.1.4'
O O 0.0106 0.0060 'International Tables Vol C Tables 4.2.6.8 and 6.1.1.4'
Br Br -0.2901 2.4595 'International Tables Vol C Tables 4.2.6.8 and 6.1.1.4'

loop_
_geom_angle_atom_site_label_1
_geom_angle_atom_site_label_2
_geom_angle_atom_site_label_3
_geom_angle
C5 N1 C1 119.32(18)
C9 N1 C5 120.83(19)
C9 N1 C1 119.8(2)
C4 N2 C3 119.71(18)
C13 N2 C4 120.4(2)
C13 N2 C3 119.80(19)
H1WA O1W H1WB 105.1(10)
C11 C10 H10 119.9
C4 C10 H10 120.0
C4 C10 C11 120.1(2)
C10 C11 C15 120.9(2)
C12 C11 C10 117.9(2)
C12 C11 C15 121.2(2)
N2 C4 C10 120.59(19)
N2 C4 C5 118.8(2)
C10 C4 C5 120.61(19)
N1 C5 C4 119.18(19)
N1 C5 C6 119.8(2)
C6 C5 C4 121.0(2)
C7 C8 H8 119.9
C9 C8 H8 119.9
C9 C8 C7 120.3(2)
N2 C13 H13 119.6
N2 C13 C12 120.8(2)
C12 C13 H13 119.6
C5 C6 H6 119.5
C5 C6 C7 121.0(2)
C7 C6 H6 119.5
N1 C1 H1A 109.5
N1 C1 H1B 109.5
N1 C1 C2 110.90(18)
H1A C1 H1B 108.0
C2 C1 H1A 109.5
C2 C1 H1B 109.5
C8 C7 C6 117.4(2)
C8 C7 C14 121.3(2)
C6 C7 C14 121.3(2)
N1 C9 C8 120.6(2)
N1 C9 H9 119.7
C8 C9 H9 119.7
N2 C3 H3A 109.5
N2 C3 H3B 109.5
N2 C3 C2 110.52(18)
H3A C3 H3B 108.1
C2 C3 H3A 109.5
C2 C3 H3B 109.5
C11 C12 H12 119.9
C13 C12 C11 120.2(2)
C13 C12 H12 119.9
C1 C2 C3 112.60(19)
C1 C2 H2A 109.1
C1 C2 H2B 109.1
C3 C2 H2A 109.1
C3 C2 H2B 109.1
H2A C2 H2B 107.8
C11 C15 H15A 109.5
C11 C15 H15B 109.5
C11 C15 H15C 109.5
H15A C15 H15B 109.5
H15A C15 H15C 109.5
H15B C15 H15C 109.5
C7 C14 H14A 109.5
C7 C14 H14B 109.5
C7 C14 H14C 109.5
H14A C14 H14B 109.5
H14A C14 H14C 109.5
H14B C14 H14C 109.5

loop_
_geom_bond_atom_site_label_1
_geom_bond_atom_site_label_2
_geom_bond_distance
N1 C5 1.362(3)
N1 C1 1.489(3)
N1 C9 1.351(3)
N2 C4 1.358(3)
N2 C13 1.349(3)
N2 C3 1.489(3)
O1W H1WA 0.991(5)
O1W H1WB 0.992(5)
C10 H10 0.9500
C10 C11 1.400(3)
C10 C4 1.373(3)
C11 C12 1.393(3)
C11 C15 1.501(3)
C4 C5 1.489(3)
C5 C6 1.376(3)
C8 H8 0.9500
C8 C7 1.399(4)
C8 C9 1.380(3)
C13 H13 0.9500
C13 C12 1.376(3)
C6 H6 0.9500
C6 C7 1.399(3)
C1 H1A 0.9900
C1 H1B 0.9900
C1 C2 1.523(3)
C7 C14 1.494(3)
C9 H9 0.9500
C3 H3A 0.9900
C3 H3B 0.9900
C3 C2 1.526(3)
C12 H12 0.9500
C2 H2A 0.9900
C2 H2B 0.9900
C15 H15A 0.9800
C15 H15B 0.9800
C15 H15C 0.9800
C14 H14A 0.9800
C14 H14B 0.9800
C14 H14C 0.9800

loop_
_geom_hbond_atom_site_label_D
_geom_hbond_atom_site_label_H
_geom_hbond_atom_site_label_A
_geom_hbond_distance_DH
_geom_hbond_distance_HA
_geom_hbond_distance_DA
_geom_hbond_angle_DHA
O1W H1WA Br1 0.991(5) 2.382(9) 3.354(2) 167(3)
O1W H1WB Br2 0.992(5) 2.283(8) 3.263(2) 169(3)

loop_
_geom_torsion_atom_site_label_1
_geom_torsion_atom_site_label_2
_geom_torsion_atom_site_label_3
_geom_torsion_atom_site_label_4
_geom_torsion
N1 C5 C6 C7 0.9(3)
N1 C1 C2 C3 -43.8(3)
N2 C4 C5 N1 -52.3(3)
N2 C4 C5 C6 129.3(2)
N2 C13 C12 C11 -1.1(3)
N2 C3 C2 C1 -43.6(2)
C10 C11 C12 C13 1.2(3)
C10 C4 C5 N1 128.6(2)
C10 C4 C5 C6 -49.8(3)
C11 C10 C4 N2 0.4(3)
C11 C10 C4 C5 179.5(2)
C4 N2 C13 C12 0.6(3)
C4 N2 C3 C2 74.9(2)
C4 C10 C11 C12 -0.8(3)
C4 C10 C11 C15 177.0(2)
C4 C5 C6 C7 179.4(2)
C5 N1 C1 C2 74.3(3)
C5 N1 C9 C8 0.7(3)
C5 C6 C7 C8 -0.7(3)
C5 C6 C7 C14 178.2(2)
C13 N2 C4 C10 -0.2(3)
C13 N2 C4 C5 -179.3(2)
C13 N2 C3 C2 -107.3(2)
C1 N1 C5 C4 -0.4(3)
C1 N1 C5 C6 178.0(2)
C1 N1 C9 C8 -178.3(2)
C7 C8 C9 N1 -0.4(4)
C9 N1 C5 C4 -179.4(2)
C9 N1 C5 C6 -0.9(3)
C9 N1 C1 C2 -106.8(2)
C9 C8 C7 C6 0.4(3)
C9 C8 C7 C14 -178.5(2)
C3 N2 C4 C10 177.5(2)
C3 N2 C4 C5 -1.6(3)
C3 N2 C13 C12 -177.2(2)
C15 C11 C12 C13 -176.7(2)
